data_4111176
loop_
_publ_author_name
'Shigehisa Akine'
'Takanori Taniguchi'
'Tatsuya Nabeshima'

_publ_contact_author_address
;
Tsukuba, Ibaraki 305-8571, Japan
;
_publ_contact_author_email nabesima@chem.tsukuba.ac.jp
_publ_contact_author_fax +81-29-853-4507
_publ_contact_author_name 'Tatsuya Nabeshima'
_publ_contact_author_phone +81-29-853-4507
_publ_section_title
;
 Helical Metallohost-Guest Complexes via Site-Selective Transmetalation of
 Homotrinuclear Complexes
;
_journal_name_full 'Journal of the American Chemical Society'
_journal_page_first 15765
_journal_page_last 15774
_journal_paper_doi 10.1021/ja0646702
_journal_volume 128
_journal_year 2006
_chemical_formula_moiety C33H34Cl2N4O14SrZn2
_chemical_formula_sum 'C33 H34 Cl2 N4 O14 Sr Zn2'
_chemical_formula_weight 999.90
_chemical_name_common '[LZn2Sr(OAc)2](CH2Cl2)'
_chemical_name_systematic
; 
 ? 
;
_space_group_IT_number 2
_symmetry_cell_setting triclinic
_symmetry_space_group_name_Hall '-P 1'
_symmetry_space_group_name_H-M 'P -1'
_atom_sites_solution_hydrogens geom
_atom_sites_solution_primary direct
_atom_sites_solution_secondary difmap
_audit_creation_method SHELXL-97
_cell_angle_alpha 67.548(5)
_cell_angle_beta 72.491(7)
_cell_angle_gamma 84.174(9)
_cell_formula_units_Z 2
_cell_length_a 11.991(2)
_cell_length_b 12.906(3)
_cell_length_c 14.366(4)
_cell_measurement_reflns_used 13817
_cell_measurement_temperature 180
_cell_measurement_theta_max 25.00
_cell_measurement_theta_min 2.45
_cell_volume 1959.3(8)
_computing_cell_refinement 'Rapid AUTO (Rigaku Corp.)'
_computing_data_collection 'Rapid AUTO (Rigaku Corp.)'
_computing_data_reduction 'Rapid AUTO (Rigaku Corp.)'
_computing_molecular_graphics ORTEP-3
_computing_publication_material ORTEP-3
_computing_structure_refinement 'SHELXL-97 (Sheldrick, 1997)'
_computing_structure_solution 'DIRDIF99 (Beurskens et al., 1999)'
_diffrn_ambient_temperature 180
_diffrn_measured_fraction_theta_full 0.979
_diffrn_measured_fraction_theta_max 0.979
_diffrn_measurement_device_type 'Rigaku R-AXIS Rapid'
_diffrn_measurement_method IP
_diffrn_radiation_monochromator graphite
_diffrn_radiation_source 'fine-focus sealed tube'
_diffrn_radiation_type MoK\a
_diffrn_radiation_wavelength 0.71069
_diffrn_reflns_av_R_equivalents 0.0656
_diffrn_reflns_av_sigmaI/netI 0.0582
_diffrn_reflns_limit_h_max 13
_diffrn_reflns_limit_h_min -14
_diffrn_reflns_limit_k_max 15
_diffrn_reflns_limit_k_min -15
_diffrn_reflns_limit_l_max 17
_diffrn_reflns_limit_l_min -17
_diffrn_reflns_number 13817
_diffrn_reflns_theta_full 25.00
_diffrn_reflns_theta_max 25.00
_diffrn_reflns_theta_min 2.45
_diffrn_standards_decay_% 0
_diffrn_standards_interval_count 0
_diffrn_standards_interval_time 0
_diffrn_standards_number 0
_exptl_absorpt_coefficient_mu 2.778
_exptl_absorpt_correction_T_max 0.7686
_exptl_absorpt_correction_T_min 0.3373
_exptl_absorpt_correction_type multi-scan
_exptl_absorpt_process_details 'Rapid AUTO (Rigaku Corp.)'
_exptl_crystal_colour yellow
_exptl_crystal_density_diffrn 1.695
_exptl_crystal_description prismatic
_exptl_crystal_F_000 1008
_exptl_crystal_size_max 0.50
_exptl_crystal_size_mid 0.10
_exptl_crystal_size_min 0.10
_refine_diff_density_max 1.180
_refine_diff_density_min -0.626
_refine_diff_density_rms 0.121
_refine_ls_extinction_method none
_refine_ls_goodness_of_fit_ref 1.051
_refine_ls_hydrogen_treatment constr
_refine_ls_matrix_type full
_refine_ls_number_parameters 536
_refine_ls_number_reflns 6744
_refine_ls_number_restraints 8
_refine_ls_restrained_S_all 1.052
_refine_ls_R_factor_all 0.0922
_refine_ls_R_factor_gt 0.0667
_refine_ls_shift/su_max 0.000
_refine_ls_shift/su_mean 0.000
_refine_ls_structure_factor_coef Fsqd
_refine_ls_weighting_details 'calc w=1/[\s^2^(Fo^2^)+(0.0595P)^2^+9.4897P] where P=(Fo^2^+2Fc^2^)/3'
_refine_ls_weighting_scheme calc
_refine_ls_wR_factor_gt 0.1527
_refine_ls_wR_factor_ref 0.1690
_reflns_number_gt 4888
_reflns_number_total 6744
_reflns_threshold_expression >2sigma(I)
_cod_data_source_file ja0646702si20060630_084307.cif
_cod_data_source_block LZn2Sr
_cod_original_cell_volume 1959.2(7)
_cod_database_code 4111176

loop_
_symmetry_equiv_pos_as_xyz
'x, y, z'
'-x, -y, -z'

loop_
_atom_site_label
_atom_site_type_symbol
_atom_site_fract_x
_atom_site_fract_y
_atom_site_fract_z
_atom_site_U_iso_or_equiv
_atom_site_adp_type
_atom_site_occupancy
_atom_site_symmetry_multiplicity
_atom_site_calc_flag
_atom_site_refinement_flags
_atom_site_disorder_assembly
_atom_site_disorder_group
Sr1 Sr -0.25604(6) 0.27088(6) 0.22410(5) 0.0452(2) Uani 1 1 d . . .
Zn1 Zn -0.01481(7) 0.21145(6) 0.04080(7) 0.0437(2) Uani 1 1 d . . .
Zn2 Zn -0.55440(7) 0.21601(7) 0.27726(7) 0.0468(2) Uani 1 1 d . . .
C1 C 0.1347(6) 0.4191(6) 0.0518(6) 0.0440(16) Uani 1 1 d . . .
C2 C 0.0162(6) 0.4017(5) 0.1058(5) 0.0400(15) Uani 1 1 d . . .
C3 C -0.0337(6) 0.4625(5) 0.1716(6) 0.0425(16) Uani 1 1 d . . .
C4 C 0.0325(7) 0.5365(6) 0.1824(6) 0.0503(18) Uani 1 1 d . . .
H1 H -0.0030 0.5766 0.2269 0.060 Uiso 1 1 calc R . .
C5 C 0.1504(7) 0.5524(6) 0.1286(6) 0.0520(19) Uani 1 1 d . . .
H2 H 0.1958 0.6027 0.1369 0.062 Uiso 1 1 calc R . .
C6 C 0.2017(6) 0.4952(6) 0.0630(6) 0.0468(17) Uani 1 1 d . . .
H3 H 0.2823 0.5069 0.0252 0.056 Uiso 1 1 calc R . .
O1 O -0.0520(4) 0.3309(4) 0.1003(4) 0.0449(11) Uani 1 1 d . . .
O2 O -0.1511(4) 0.4404(4) 0.2225(4) 0.0498(12) Uani 1 1 d . . .
C7 C -0.2101(8) 0.5055(7) 0.2847(7) 0.063(2) Uani 1 1 d . . .
H4 H -0.1782 0.4880 0.3443 0.095 Uiso 1 1 calc R . .
H5 H -0.2940 0.4873 0.3109 0.095 Uiso 1 1 calc R . .
H6 H -0.1983 0.5855 0.2413 0.095 Uiso 1 1 calc R . .
C8 C 0.2001(6) 0.3572(6) -0.0127(6) 0.0458(17) Uani 1 1 d . . .
H7 H 0.2797 0.3784 -0.0490 0.055 Uiso 1 1 calc R . .
N1 N 0.1595(5) 0.2764(5) -0.0249(5) 0.0452(14) Uani 1 1 d . . .
O3 O 0.2529(4) 0.2324(4) -0.0885(4) 0.0524(13) Uani 1 1 d . . .
C9 C 0.2199(7) 0.1251(6) -0.0799(7) 0.0537(19) Uani 1 1 d . . .
H8 H 0.1584 0.0912 -0.0127 0.064 Uiso 1 1 calc R . .
H9 H 0.2884 0.0754 -0.0787 0.064 Uiso 1 1 calc R . .
C10 C 0.1752(7) 0.1327(6) -0.1686(7) 0.0541(19) Uani 1 1 d . . .
H10 H 0.2408 0.1551 -0.2341 0.065 Uiso 1 1 calc R . .
H11 H 0.1476 0.0573 -0.1556 0.065 Uiso 1 1 calc R . .
O4 O 0.0823(4) 0.2099(4) -0.1839(4) 0.0520(12) Uani 1 1 d . . .
N2 N -0.0188(5) 0.1818(5) -0.0924(5) 0.0440(14) Uani 1 1 d . . .
C11 C -0.1077(6) 0.1668(6) -0.1188(6) 0.0469(17) Uani 1 1 d . . .
H12 H -0.0923 0.1622 -0.1860 0.056 Uiso 1 1 calc R . .
C12 C -0.2274(6) 0.1562(6) -0.0569(6) 0.0457(17) Uani 1 1 d . . .
C13 C -0.2636(6) 0.1730(5) 0.0385(6) 0.0437(16) Uani 1 1 d . . .
C14 C -0.3851(7) 0.1728(6) 0.0923(6) 0.0465(17) Uani 1 1 d . . .
C15 C -0.4690(7) 0.1512(6) 0.0515(6) 0.0461(17) Uani 1 1 d . . .
C16 C -0.4308(7) 0.1320(6) -0.0440(6) 0.0526(19) Uani 1 1 d . . .
H13 H -0.4870 0.1166 -0.0717 0.063 Uiso 1 1 calc R . .
C17 C -0.3147(7) 0.1353(6) -0.0969(6) 0.0504(18) Uani 1 1 d . . .
H14 H -0.2917 0.1234 -0.1613 0.060 Uiso 1 1 calc R . .
O5 O -0.1896(4) 0.1933(4) 0.0808(4) 0.0501(12) Uani 1 1 d . . .
O6 O -0.4102(4) 0.1936(4) 0.1785(4) 0.0518(12) Uani 1 1 d . . .
C18 C -0.5925(7) 0.1574(6) 0.0977(6) 0.0489(17) Uani 1 1 d . . .
H15 H -0.6428 0.1433 0.0637 0.059 Uiso 1 1 calc R . .
N3 N -0.6413(5) 0.1797(5) 0.1794(5) 0.0497(15) Uani 1 1 d . . .
O7 O -0.7646(4) 0.1809(5) 0.2005(4) 0.0637(15) Uani 1 1 d . . .
C19 C -0.8178(7) 0.2352(7) 0.2736(6) 0.0543(19) Uani 1 1 d . . .
H16 H -0.8857 0.2787 0.2542 0.065 Uiso 1 1 calc R . .
H17 H -0.7607 0.2883 0.2695 0.065 Uiso 1 1 calc R . .
C20 C -0.8570(7) 0.1520(7) 0.3830(6) 0.056(2) Uani 1 1 d . . .
H18 H -0.8808 0.1933 0.4314 0.068 Uiso 1 1 calc R . .
H19 H -0.9273 0.1122 0.3901 0.068 Uiso 1 1 calc R . .
O8 O -0.7735(4) 0.0703(4) 0.4166(4) 0.0541(13) Uani 1 1 d . . .
N4 N -0.6733(5) 0.1226(5) 0.4166(5) 0.0488(15) Uani 1 1 d . . .
C21 C -0.6607(6) 0.0811(6) 0.5106(6) 0.0458(17) Uani 1 1 d . . .
H20 H -0.7193 0.0299 0.5640 0.055 Uiso 1 1 calc R . .
C22 C -0.5661(6) 0.1059(6) 0.5406(6) 0.0447(16) Uani 1 1 d . . .
C23 C -0.4633(6) 0.1649(6) 0.4666(6) 0.0469(17) Uani 1 1 d . . .
C24 C -0.3725(7) 0.1780(6) 0.5056(6) 0.0482(18) Uani 1 1 d . . .
C25 C -0.3852(7) 0.1395(6) 0.6122(7) 0.055(2) Uani 1 1 d . . .
H21 H -0.3246 0.1523 0.6367 0.067 Uiso 1 1 calc R . .
C26 C -0.4874(7) 0.0816(7) 0.6842(7) 0.057(2) Uani 1 1 d . . .
H22 H -0.4957 0.0549 0.7574 0.068 Uiso 1 1 calc R . .
C27 C -0.5750(7) 0.0635(6) 0.6496(6) 0.0519(18) Uani 1 1 d . . .
H23 H -0.6428 0.0220 0.6990 0.062 Uiso 1 1 calc R . .
O9 O -0.4458(4) 0.2033(4) 0.3655(4) 0.0491(12) Uani 1 1 d . . .
O10 O -0.2743(4) 0.2331(4) 0.4281(4) 0.0516(12) Uani 1 1 d . . .
C28 C -0.1706(7) 0.2310(8) 0.4588(7) 0.063(2) Uani 1 1 d . . .
H24 H -0.1818 0.2770 0.5015 0.095 Uiso 1 1 calc R . .
H25 H -0.1044 0.2609 0.3959 0.095 Uiso 1 1 calc R . .
H26 H -0.1548 0.1536 0.4998 0.095 Uiso 1 1 calc R . .
O11 O -0.1243(5) 0.1058(4) 0.2853(4) 0.0569(13) Uani 1 1 d . . .
O12 O 0.0143(4) 0.0725(4) 0.1550(4) 0.0503(12) Uani 1 1 d . . .
C29 C -0.0411(7) 0.0514(6) 0.2510(6) 0.0482(17) Uani 1 1 d . . .
C30 C -0.0031(8) -0.0515(7) 0.3284(7) 0.066(2) Uani 1 1 d . . .
H27 H -0.0329 -0.0491 0.3990 0.099 Uiso 1 1 calc R . .
H28 H 0.0825 -0.0540 0.3089 0.099 Uiso 1 1 calc R . .
H29 H -0.0342 -0.1186 0.3278 0.099 Uiso 1 1 calc R . .
O13 O -0.3975(5) 0.4303(4) 0.1831(5) 0.0613(14) Uani 1 1 d . . .
O14 O -0.5865(5) 0.3792(4) 0.2384(5) 0.0617(14) Uani 1 1 d . . .
C31 C -0.5046(8) 0.4513(7) 0.1974(7) 0.063(2) Uani 1 1 d . . .
C32 C -0.5392(9) 0.5731(8) 0.1578(12) 0.120(5) Uani 1 1 d . . .
H30 H -0.5391 0.5966 0.0843 0.180 Uiso 1 1 calc R . .
H31 H -0.4832 0.6196 0.1628 0.180 Uiso 1 1 calc R . .
H32 H -0.6176 0.5821 0.2005 0.180 Uiso 1 1 calc R . .
Cl1 Cl -0.1670(10) 0.4105(7) 0.6170(6) 0.206(4) Uani 0.648(3) 1 d PD A 1
C33 C -0.180(3) 0.5496(11) 0.5852(15) 0.192(15) Uani 0.648(3) 1 d PD A 1
H33 H -0.2591 0.5610 0.6275 0.230 Uiso 0.648(3) 1 calc PR A 1
H34 H -0.1239 0.5718 0.6127 0.230 Uiso 0.648(3) 1 calc PR A 1
Cl2 Cl -0.1648(10) 0.6438(6) 0.4659(6) 0.210(5) Uani 0.648(3) 1 d PD A 1
Cl3 Cl -0.4636(18) 0.4299(15) 0.5713(15) 0.115(8) Uiso 0.187(9) 1 d PD B -4
C34 C -0.496(3) 0.562(3) 0.487(4) 0.060(13) Uiso 0.187(9) 1 d PD B -4
H35 H -0.5158 0.5567 0.4265 0.072 Uiso 0.187(9) 1 calc PR B -4
H36 H -0.5608 0.5982 0.5244 0.072 Uiso 0.187(9) 1 calc PR B -4
Cl4 Cl -0.362(3) 0.631(2) 0.448(3) 0.212(16) Uiso 0.187(9) 1 d PD B -4
Cl5 Cl -0.538(4) 0.422(4) 0.543(5) 0.25(3) Uiso 0.165(9) 1 d PD C -3
C35 C -0.463(4) 0.544(3) 0.529(4) 0.059(13) Uiso 0.165(9) 1 d PD C -3
H37 H -0.4391 0.5981 0.4556 0.071 Uiso 0.165(9) 1 calc PR C -3
H38 H -0.5087 0.5816 0.5763 0.071 Uiso 0.165(9) 1 calc PR C -3
Cl6 Cl -0.343(3) 0.470(3) 0.570(3) 0.179(15) Uiso 0.165(9) 1 d PD C -3

loop_
_atom_site_aniso_label
_atom_site_aniso_U_11
_atom_site_aniso_U_22
_atom_site_aniso_U_33
_atom_site_aniso_U_23
_atom_site_aniso_U_13
_atom_site_aniso_U_12
Sr1 0.0477(4) 0.0421(4) 0.0526(4) -0.0268(3) -0.0126(3) 0.0036(3)
Zn1 0.0483(5) 0.0382(4) 0.0518(5) -0.0263(4) -0.0124(4) 0.0031(4)
Zn2 0.0468(5) 0.0449(5) 0.0520(5) -0.0227(4) -0.0133(4) 0.0028(4)
C1 0.050(4) 0.038(4) 0.050(4) -0.023(3) -0.016(3) 0.006(3)
C2 0.041(4) 0.032(3) 0.051(4) -0.021(3) -0.012(3) 0.003(3)
C3 0.045(4) 0.035(3) 0.053(4) -0.022(3) -0.016(3) 0.005(3)
C4 0.058(5) 0.044(4) 0.058(5) -0.030(4) -0.018(4) 0.007(4)
C5 0.060(5) 0.042(4) 0.066(5) -0.031(4) -0.022(4) 0.002(4)
C6 0.048(4) 0.042(4) 0.057(4) -0.023(3) -0.018(4) 0.003(3)
O1 0.047(3) 0.038(2) 0.056(3) -0.027(2) -0.011(2) 0.004(2)
O2 0.050(3) 0.046(3) 0.061(3) -0.034(2) -0.009(3) 0.004(2)
C7 0.074(6) 0.052(5) 0.071(5) -0.042(4) -0.009(5) 0.009(4)
C8 0.050(4) 0.038(4) 0.054(4) -0.023(3) -0.015(4) 0.007(3)
N1 0.051(3) 0.038(3) 0.047(3) -0.024(3) -0.007(3) 0.007(3)
O3 0.052(3) 0.046(3) 0.066(3) -0.037(3) -0.005(3) 0.000(2)
C9 0.053(4) 0.038(4) 0.073(5) -0.029(4) -0.015(4) 0.008(3)
C10 0.056(5) 0.049(4) 0.072(5) -0.039(4) -0.020(4) 0.012(4)
O4 0.048(3) 0.059(3) 0.054(3) -0.033(3) -0.008(2) 0.008(2)
N2 0.045(3) 0.042(3) 0.055(4) -0.030(3) -0.015(3) 0.008(3)
C11 0.056(4) 0.040(4) 0.053(4) -0.031(3) -0.011(4) 0.003(3)
C12 0.052(4) 0.036(4) 0.059(4) -0.027(3) -0.020(4) 0.007(3)
C13 0.054(4) 0.032(3) 0.059(4) -0.025(3) -0.029(4) 0.011(3)
C14 0.057(4) 0.035(4) 0.050(4) -0.023(3) -0.013(4) 0.008(3)
C15 0.056(4) 0.040(4) 0.047(4) -0.020(3) -0.015(4) -0.001(3)
C16 0.062(5) 0.046(4) 0.060(5) -0.028(4) -0.021(4) -0.001(4)
C17 0.058(5) 0.045(4) 0.057(5) -0.030(4) -0.015(4) 0.005(4)
O5 0.052(3) 0.053(3) 0.056(3) -0.034(3) -0.015(3) 0.006(2)
O6 0.052(3) 0.058(3) 0.057(3) -0.034(3) -0.019(3) 0.005(2)
C18 0.050(4) 0.049(4) 0.055(5) -0.022(4) -0.022(4) 0.004(3)
N3 0.046(3) 0.056(4) 0.051(4) -0.022(3) -0.017(3) -0.001(3)
O7 0.045(3) 0.086(4) 0.066(4) -0.033(3) -0.017(3) 0.002(3)
C19 0.042(4) 0.062(5) 0.055(5) -0.020(4) -0.012(4) 0.008(4)
C20 0.043(4) 0.062(5) 0.066(5) -0.027(4) -0.014(4) 0.002(4)
O8 0.052(3) 0.047(3) 0.062(3) -0.020(3) -0.013(3) -0.004(2)
N4 0.042(3) 0.042(3) 0.066(4) -0.026(3) -0.012(3) -0.002(3)
C21 0.042(4) 0.043(4) 0.053(4) -0.022(3) -0.012(3) 0.009(3)
C22 0.046(4) 0.038(4) 0.053(4) -0.025(3) -0.011(3) 0.008(3)
C23 0.054(4) 0.043(4) 0.053(4) -0.030(3) -0.016(4) 0.012(3)
C24 0.055(4) 0.042(4) 0.057(5) -0.029(4) -0.018(4) 0.010(3)
C25 0.061(5) 0.054(5) 0.071(5) -0.037(4) -0.032(4) 0.012(4)
C26 0.065(5) 0.059(5) 0.054(5) -0.027(4) -0.020(4) 0.008(4)
C27 0.058(5) 0.048(4) 0.052(4) -0.027(4) -0.012(4) 0.008(4)
O9 0.046(3) 0.056(3) 0.052(3) -0.027(2) -0.016(2) 0.006(2)
O10 0.048(3) 0.056(3) 0.058(3) -0.030(3) -0.015(3) 0.005(2)
C28 0.055(5) 0.072(6) 0.073(6) -0.031(5) -0.027(4) 0.000(4)
O11 0.060(3) 0.053(3) 0.059(3) -0.029(3) -0.013(3) 0.015(3)
O12 0.056(3) 0.043(3) 0.057(3) -0.029(2) -0.012(3) 0.004(2)
C29 0.054(4) 0.043(4) 0.057(5) -0.029(4) -0.016(4) 0.001(3)
C30 0.085(6) 0.053(5) 0.061(5) -0.028(4) -0.017(5) 0.014(4)
O13 0.053(3) 0.047(3) 0.080(4) -0.023(3) -0.015(3) 0.006(3)
O14 0.056(3) 0.043(3) 0.080(4) -0.019(3) -0.015(3) -0.001(3)
C31 0.061(5) 0.042(4) 0.087(6) -0.024(4) -0.023(5) 0.006(4)
C32 0.067(7) 0.043(5) 0.219(15) -0.020(7) -0.037(8) 0.001(5)
Cl1 0.327(12) 0.157(6) 0.164(6) -0.115(6) -0.025(7) -0.041(7)
C33 0.24(3) 0.13(2) 0.17(2) -0.099(19) 0.08(2) -0.08(2)
Cl2 0.375(14) 0.120(5) 0.135(6) -0.086(5) -0.004(7) -0.046(7)

loop_
_atom_type_symbol
_atom_type_description
_atom_type_scat_dispersion_real
_atom_type_scat_dispersion_imag
_atom_type_scat_source
C C 0.0033 0.0016 'International Tables Vol C Tables 4.2.6.8 and 6.1.1.4'
H H 0.0000 0.0000 'International Tables Vol C Tables 4.2.6.8 and 6.1.1.4'
N N 0.0061 0.0033 'International Tables Vol C Tables 4.2.6.8 and 6.1.1.4'
O O 0.0106 0.0060 'International Tables Vol C Tables 4.2.6.8 and 6.1.1.4'
Sr Sr -1.5307 3.2498 'International Tables Vol C Tables 4.2.6.8 and 6.1.1.4'
Zn Zn 0.2839 1.4301 'International Tables Vol C Tables 4.2.6.8 and 6.1.1.4'
Cl Cl 0.1484 0.1585 'International Tables Vol C Tables 4.2.6.8 and 6.1.1.4'

loop_
_geom_angle_atom_site_label_1
_geom_angle_atom_site_label_2
_geom_angle_atom_site_label_3
_geom_angle
O5 Sr1 O9 119.96(16)
O5 Sr1 O13 111.64(18)
O9 Sr1 O13 74.51(17)
O5 Sr1 O6 61.88(16)
O9 Sr1 O6 62.96(16)
O13 Sr1 O6 75.36(17)
O5 Sr1 O1 64.21(15)
O9 Sr1 O1 172.62(16)
O13 Sr1 O1 110.24(16)
O6 Sr1 O1 123.21(16)
O5 Sr1 O11 73.49(16)
O9 Sr1 O11 100.58(17)
O13 Sr1 O11 174.13(18)
O6 Sr1 O11 105.50(17)
O1 Sr1 O11 74.32(16)
O5 Sr1 O2 123.04(16)
O9 Sr1 O2 116.52(15)
O13 Sr1 O2 76.55(17)
O6 Sr1 O2 150.72(17)
O1 Sr1 O2 60.57(14)
O11 Sr1 O2 103.29(17)
O5 Sr1 O10 145.50(16)
O9 Sr1 O10 59.17(15)
O13 Sr1 O10 101.39(17)
O6 Sr1 O10 120.39(16)
O1 Sr1 O10 113.75(15)
O11 Sr1 O10 73.09(16)
O2 Sr1 O10 73.36(15)
O5 Sr1 C13 19.30(16)
O9 Sr1 C13 104.48(17)
O13 Sr1 C13 97.46(18)
O6 Sr1 C13 43.30(17)
O1 Sr1 C13 80.81(16)
O11 Sr1 C13 86.83(16)
O2 Sr1 C13 134.55(17)
O10 Sr1 C13 149.80(16)
O5 Sr1 C14 43.35(17)
O9 Sr1 C14 81.88(17)
O13 Sr1 C14 82.89(17)
O6 Sr1 C14 19.23(17)
O1 Sr1 C14 104.08(16)
O11 Sr1 C14 99.76(17)
O2 Sr1 C14 146.71(17)
O10 Sr1 C14 137.15(16)
C13 Sr1 C14 24.31(17)
O5 Sr1 Zn2 94.85(12)
O9 Sr1 Zn2 34.59(11)
O13 Sr1 Zn2 59.35(12)
O6 Sr1 Zn2 32.97(11)
O1 Sr1 Zn2 152.68(11)
O11 Sr1 Zn2 118.28(13)
O2 Sr1 Zn2 130.61(11)
O10 Sr1 Zn2 93.48(11)
C13 Sr1 Zn2 76.14(13)
C14 Sr1 Zn2 51.85(12)
O5 Sr1 Zn1 34.02(11)
O9 Sr1 Zn1 147.67(11)
O13 Sr1 Zn1 126.14(13)
O6 Sr1 Zn1 95.89(11)
O1 Sr1 Zn1 33.59(10)
O11 Sr1 Zn1 59.70(12)
O2 Sr1 Zn1 94.00(10)
O10 Sr1 Zn1 126.81(11)
C13 Sr1 Zn1 53.02(12)
C14 Sr1 Zn1 77.29(12)
Zn2 Sr1 Zn1 128.84(3)
O1 Zn1 O12 106.5(2)
O1 Zn1 O5 84.37(19)
O12 Zn1 O5 97.3(2)
O1 Zn1 N2 140.0(2)
O12 Zn1 N2 112.8(2)
O5 Zn1 N2 83.8(2)
O1 Zn1 N1 86.9(2)
O12 Zn1 N1 97.7(2)
O5 Zn1 N1 164.4(2)
N2 Zn1 N1 94.7(2)
O1 Zn1 Sr1 45.06(14)
O12 Zn1 Sr1 89.86(14)
O5 Zn1 Sr1 44.27(13)
N2 Zn1 Sr1 126.47(16)
N1 Zn1 Sr1 131.13(14)
O6 Zn2 O14 109.6(2)
O6 Zn2 O9 83.0(2)
O14 Zn2 O9 98.3(2)
O6 Zn2 N4 138.8(2)
O14 Zn2 N4 111.2(2)
O9 Zn2 N4 86.3(2)
O6 Zn2 N3 84.6(2)
O14 Zn2 N3 99.3(2)
O9 Zn2 N3 161.1(2)
N4 Zn2 N3 93.8(2)
O6 Zn2 Sr1 44.97(14)
O14 Zn2 Sr1 89.99(16)
O9 Zn2 Sr1 44.74(14)
N4 Zn2 Sr1 129.76(18)
N3 Zn2 Sr1 128.26(17)
C2 C1 C6 120.7(6)
C2 C1 C8 124.1(6)
C6 C1 C8 115.1(6)
O1 C2 C1 124.2(6)
O1 C2 C3 118.1(6)
C1 C2 C3 117.7(6)
O2 C3 C4 124.4(6)
O2 C3 C2 114.3(6)
C4 C3 C2 121.3(6)
C3 C4 C5 120.3(7)
C3 C4 H1 119.9
C5 C4 H1 119.9
C6 C5 C4 119.9(7)
C6 C5 H2 120.0
C4 C5 H2 120.0
C5 C6 C1 120.1(7)
C5 C6 H3 120.0
C1 C6 H3 120.0
C2 O1 Zn1 131.4(4)
C2 O1 Sr1 124.0(4)
Zn1 O1 Sr1 101.35(18)
C3 O2 C7 117.4(5)
C3 O2 Sr1 121.0(4)
C7 O2 Sr1 121.3(4)
O2 C7 H4 109.5
O2 C7 H5 109.5
H4 C7 H5 109.5
O2 C7 H6 109.5
H4 C7 H6 109.5
H5 C7 H6 109.5
N1 C8 C1 125.6(7)
N1 C8 H7 117.2
C1 C8 H7 117.2
C8 N1 O3 108.7(6)
C8 N1 Zn1 126.9(5)
O3 N1 Zn1 124.3(4)
C9 O3 N1 110.0(5)
O3 C9 C10 112.1(6)
O3 C9 H8 109.2
C10 C9 H8 109.2
O3 C9 H9 109.2
C10 C9 H9 109.2
H8 C9 H9 107.9
O4 C10 C9 114.4(6)
O4 C10 H10 108.7
C9 C10 H10 108.7
O4 C10 H11 108.7
C9 C10 H11 108.7
H10 C10 H11 107.6
C10 O4 N2 112.4(5)
C11 N2 O4 108.7(6)
C11 N2 Zn1 129.1(5)
O4 N2 Zn1 119.9(4)
N2 C11 C12 126.5(7)
N2 C11 H12 116.8
C12 C11 H12 116.8
C13 C12 C17 118.4(7)
C13 C12 C11 122.5(6)
C17 C12 C11 118.9(6)
O5 C13 C12 122.5(7)
O5 C13 C14 116.9(6)
C12 C13 C14 120.5(6)
O5 C13 Sr1 39.3(3)
C12 C13 Sr1 158.3(5)
C14 C13 Sr1 78.6(4)
O6 C14 C15 124.1(7)
O6 C14 C13 116.1(7)
C15 C14 C13 119.8(6)
O6 C14 Sr1 39.8(3)
C15 C14 Sr1 161.3(5)
C13 C14 Sr1 77.1(4)
C14 C15 C16 118.8(7)
C14 C15 C18 122.6(6)
C16 C15 C18 118.4(7)
C17 C16 C15 121.3(7)
C17 C16 H13 119.3
C15 C16 H13 119.3
C16 C17 C12 121.0(7)
C16 C17 H14 119.5
C12 C17 H14 119.5
C13 O5 Zn1 135.3(5)
C13 O5 Sr1 121.4(4)
Zn1 O5 Sr1 101.71(19)
C14 O6 Zn2 135.1(5)
C14 O6 Sr1 121.0(5)
Zn2 O6 Sr1 102.06(19)
N3 C18 C15 126.6(7)
N3 C18 H15 116.7
C15 C18 H15 116.7
C18 N3 O7 111.0(6)
C18 N3 Zn2 126.9(5)
O7 N3 Zn2 122.1(4)
N3 O7 C19 110.9(5)
O7 C19 C20 111.2(7)
O7 C19 H16 109.4
C20 C19 H16 109.4
O7 C19 H17 109.4
C20 C19 H17 109.4
H16 C19 H17 108.0
O8 C20 C19 116.1(6)
O8 C20 H18 108.3
C19 C20 H18 108.3
O8 C20 H19 108.3
C19 C20 H19 108.3
H18 C20 H19 107.4
C20 O8 N4 110.9(5)
C21 N4 O8 108.8(6)
C21 N4 Zn2 128.5(5)
O8 N4 Zn2 121.0(4)
N4 C21 C22 125.7(7)
N4 C21 H20 117.2
C22 C21 H20 117.2
C23 C22 C27 119.6(7)
C23 C22 C21 122.9(7)
C27 C22 C21 117.4(7)
O9 C23 C24 118.2(7)
O9 C23 C22 124.0(7)
C24 C23 C22 117.7(7)
O10 C24 C25 124.7(7)
O10 C24 C23 113.9(6)
C25 C24 C23 121.3(7)
C24 C25 C26 120.1(7)
C24 C25 H21 119.9
C26 C25 H21 119.9
C27 C26 C25 120.2(8)
C27 C26 H22 119.9
C25 C26 H22 119.9
C26 C27 C22 120.9(8)
C26 C27 H23 119.6
C22 C27 H23 119.6
C23 O9 Zn2 131.4(5)
C23 O9 Sr1 127.8(4)
Zn2 O9 Sr1 100.7(2)
C24 O10 C28 117.4(6)
C24 O10 Sr1 119.0(4)
C28 O10 Sr1 119.6(5)
O10 C28 H24 109.5
O10 C28 H25 109.5
H24 C28 H25 109.5
O10 C28 H26 109.5
H24 C28 H26 109.5
H25 C28 H26 109.5
C29 O11 Sr1 141.8(5)
C29 O12 Zn1 121.6(5)
O11 C29 O12 126.2(7)
O11 C29 C30 118.4(7)
O12 C29 C30 115.4(7)
C29 C30 H27 109.5
C29 C30 H28 109.5
H27 C30 H28 109.5
C29 C30 H29 109.5
H27 C30 H29 109.5
H28 C30 H29 109.5
C31 O13 Sr1 142.4(5)
C31 O14 Zn2 121.5(5)
O13 C31 O14 125.6(7)
O13 C31 C32 117.7(8)
O14 C31 C32 116.6(8)
C31 C32 H30 109.5
C31 C32 H31 109.5
H30 C32 H31 109.5
C31 C32 H32 109.5
H30 C32 H32 109.5
H31 C32 H32 109.5
Cl2 C33 Cl1 125.8(14)
Cl2 C33 H33 105.9
Cl1 C33 H33 105.9
Cl2 C33 H34 105.9
Cl1 C33 H34 105.9
H33 C33 H34 106.2
Cl4 C34 Cl3 99.4(14)
Cl4 C34 H35 111.9
Cl3 C34 H35 111.9
Cl4 C34 H36 111.9
Cl3 C34 H36 111.9
H35 C34 H36 109.6
Cl6 C35 Cl5 95.7(13)
Cl6 C35 H37 112.6
Cl5 C35 H37 112.6
Cl6 C35 H38 112.6
Cl5 C35 H38 112.6
H37 C35 H38 110.1

loop_
_geom_bond_atom_site_label_1
_geom_bond_atom_site_label_2
_geom_bond_distance
Sr1 O5 2.510(5)
Sr1 O9 2.516(5)
Sr1 O13 2.534(5)
Sr1 O6 2.539(5)
Sr1 O1 2.542(5)
Sr1 O11 2.555(5)
Sr1 O2 2.622(5)
Sr1 O10 2.724(5)
Sr1 C13 3.384(7)
Sr1 C14 3.402(7)
Sr1 Zn2 3.5130(13)
Sr1 Zn1 3.5212(12)
Zn1 O1 1.987(4)
Zn1 O12 2.000(5)
Zn1 O5 2.012(5)
Zn1 N2 2.104(6)
Zn1 N1 2.127(6)
Zn2 O6 1.955(5)
Zn2 O14 1.991(5)
Zn2 O9 2.029(5)
Zn2 N4 2.069(6)
Zn2 N3 2.183(6)
C1 C2 1.392(9)
C1 C6 1.412(9)
C1 C8 1.454(9)
C2 O1 1.325(8)
C2 C3 1.413(9)
C3 O2 1.379(8)
C3 C4 1.381(10)
C4 C5 1.385(10)
C4 H1 0.9500
C5 C6 1.380(10)
C5 H2 0.9500
C6 H3 0.9500
O2 C7 1.442(8)
C7 H4 0.9800
C7 H5 0.9800
C7 H6 0.9800
C8 N1 1.284(9)
C8 H7 0.9500
N1 O3 1.436(7)
O3 C9 1.428(8)
C9 C10 1.491(11)
C9 H8 0.9900
C9 H9 0.9900
C10 O4 1.428(9)
C10 H10 0.9900
C10 H11 0.9900
O4 N2 1.447(7)
N2 C11 1.289(9)
C11 C12 1.431(10)
C11 H12 0.9500
C12 C13 1.402(10)
C12 C17 1.426(10)
C13 O5 1.311(8)
C13 C14 1.429(10)
C14 O6 1.307(8)
C14 C15 1.404(10)
C15 C16 1.418(10)
C15 C18 1.437(10)
C16 C17 1.367(10)
C16 H13 0.9500
C17 H14 0.9500
C18 N3 1.270(9)
C18 H15 0.9500
N3 O7 1.416(8)
O7 C19 1.439(9)
C19 C20 1.488(11)
C19 H16 0.9900
C19 H17 0.9900
C20 O8 1.426(9)
C20 H18 0.9900
C20 H19 0.9900
O8 N4 1.437(7)
N4 C21 1.299(9)
C21 C22 1.430(10)
C21 H20 0.9500
C22 C23 1.419(10)
C22 C27 1.422(10)
C23 O9 1.299(8)
C23 C24 1.416(10)
C24 O10 1.381(9)
C24 C25 1.381(11)
C25 C26 1.401(11)
C25 H21 0.9500
C26 C27 1.362(11)
C26 H22 0.9500
C27 H23 0.9500
O10 C28 1.433(9)
C28 H24 0.9800
C28 H25 0.9800
C28 H26 0.9800
O11 C29 1.247(8)
O12 C29 1.271(9)
C29 C30 1.504(11)
C30 H27 0.9800
C30 H28 0.9800
C30 H29 0.9800
O13 C31 1.257(10)
O14 C31 1.262(9)
C31 C32 1.515(12)
C32 H30 0.9800
C32 H31 0.9800
C32 H32 0.9800
Cl1 C33 1.678(14)
C33 Cl2 1.647(15)
C33 H33 0.9900
C33 H34 0.9900
Cl3 C34 1.76(2)
C34 Cl4 1.75(2)
C34 H35 0.9900
C34 H36 0.9900
Cl5 C35 1.81(2)
C35 Cl6 1.77(2)
C35 H37 0.9900
C35 H38 0.9900

loop_
_geom_torsion_atom_site_label_1
_geom_torsion_atom_site_label_2
_geom_torsion_atom_site_label_3
_geom_torsion_atom_site_label_4
_geom_torsion
O5 Sr1 Zn1 O1 145.6(3)
O9 Sr1 Zn1 O1 -166.6(3)
O13 Sr1 Zn1 O1 71.0(3)
O6 Sr1 Zn1 O1 147.1(2)
O11 Sr1 Zn1 O1 -108.3(2)
O2 Sr1 Zn1 O1 -5.3(2)
O10 Sr1 Zn1 O1 -77.4(2)
C13 Sr1 Zn1 O1 140.6(2)
C14 Sr1 Zn1 O1 142.2(2)
Zn2 Sr1 Zn1 O1 148.1(2)
O5 Sr1 Zn1 O12 -100.6(3)
O9 Sr1 Zn1 O12 -52.8(3)
O13 Sr1 Zn1 O12 -175.1(2)
O6 Sr1 Zn1 O12 -99.00(19)
O1 Sr1 Zn1 O12 113.9(2)
O11 Sr1 Zn1 O12 5.5(2)
O2 Sr1 Zn1 O12 108.60(18)
O10 Sr1 Zn1 O12 36.4(2)
C13 Sr1 Zn1 O12 -105.6(2)
C14 Sr1 Zn1 O12 -103.92(19)
Zn2 Sr1 Zn1 O12 -98.00(15)
O9 Sr1 Zn1 O5 47.8(3)
O13 Sr1 Zn1 O5 -74.6(3)
O6 Sr1 Zn1 O5 1.6(2)
O1 Sr1 Zn1 O5 -145.6(3)
O11 Sr1 Zn1 O5 106.1(3)
O2 Sr1 Zn1 O5 -150.8(2)
O10 Sr1 Zn1 O5 137.0(2)
C13 Sr1 Zn1 O5 -5.0(3)
C14 Sr1 Zn1 O5 -3.4(2)
Zn2 Sr1 Zn1 O5 2.6(2)
O5 Sr1 Zn1 N2 18.1(3)
O9 Sr1 Zn1 N2 65.9(3)
O13 Sr1 Zn1 N2 -56.5(3)
O6 Sr1 Zn1 N2 19.7(2)
O1 Sr1 Zn1 N2 -127.5(3)
O11 Sr1 Zn1 N2 124.2(2)
O2 Sr1 Zn1 N2 -132.7(2)
O10 Sr1 Zn1 N2 155.1(2)
C13 Sr1 Zn1 N2 13.1(2)
C14 Sr1 Zn1 N2 14.8(2)
Zn2 Sr1 Zn1 N2 20.7(2)
O5 Sr1 Zn1 N1 159.3(3)
O9 Sr1 Zn1 N1 -152.9(3)
O13 Sr1 Zn1 N1 84.8(3)
O6 Sr1 Zn1 N1 160.9(2)
O1 Sr1 Zn1 N1 13.8(3)
O11 Sr1 Zn1 N1 -94.6(3)
O2 Sr1 Zn1 N1 8.5(2)
O10 Sr1 Zn1 N1 -63.7(3)
C13 Sr1 Zn1 N1 154.3(3)
C14 Sr1 Zn1 N1 156.0(2)
Zn2 Sr1 Zn1 N1 161.9(2)
O5 Sr1 Zn2 O6 -0.4(2)
O9 Sr1 Zn2 O6 -139.8(3)
O13 Sr1 Zn2 O6 111.9(3)
O1 Sr1 Zn2 O6 37.7(3)
O11 Sr1 Zn2 O6 -74.2(3)
O2 Sr1 Zn2 O6 142.1(3)
O10 Sr1 Zn2 O6 -146.9(2)
C13 Sr1 Zn2 O6 4.4(2)
C14 Sr1 Zn2 O6 5.5(3)
Zn1 Sr1 Zn2 O6 -1.8(2)
O5 Sr1 Zn2 O14 -118.8(2)
O9 Sr1 Zn2 O14 101.8(3)
O13 Sr1 Zn2 O14 -6.4(2)
O6 Sr1 Zn2 O14 -118.4(3)
O1 Sr1 Zn2 O14 -80.7(3)
O11 Sr1 Zn2 O14 167.4(2)
O2 Sr1 Zn2 O14 23.8(2)
O10 Sr1 Zn2 O14 94.8(2)
C13 Sr1 Zn2 O14 -114.0(2)
C14 Sr1 Zn2 O14 -112.8(2)
Zn1 Sr1 Zn2 O14 -120.20(18)
O5 Sr1 Zn2 O9 139.5(2)
O13 Sr1 Zn2 O9 -108.2(2)
O6 Sr1 Zn2 O9 139.8(3)
O1 Sr1 Zn2 O9 177.5(3)
O11 Sr1 Zn2 O9 65.6(2)
O2 Sr1 Zn2 O9 -78.0(2)
O10 Sr1 Zn2 O9 -7.0(2)
C13 Sr1 Zn2 O9 144.2(2)
C14 Sr1 Zn2 O9 145.4(2)
Zn1 Sr1 Zn2 O9 138.0(2)
O5 Sr1 Zn2 N4 123.1(2)
O9 Sr1 Zn2 N4 -16.3(3)
O13 Sr1 Zn2 N4 -124.5(3)
O6 Sr1 Zn2 N4 123.5(3)
O1 Sr1 Zn2 N4 161.2(3)
O11 Sr1 Zn2 N4 49.3(2)
O2 Sr1 Zn2 N4 -94.3(3)
O10 Sr1 Zn2 N4 -23.3(2)
C13 Sr1 Zn2 N4 127.9(2)
C14 Sr1 Zn2 N4 129.1(3)
Zn1 Sr1 Zn2 N4 121.7(2)
O5 Sr1 Zn2 N3 -16.9(2)
O9 Sr1 Zn2 N3 -156.4(3)
O13 Sr1 Zn2 N3 95.4(3)
O6 Sr1 Zn2 N3 -16.5(3)
O1 Sr1 Zn2 N3 21.1(3)
O11 Sr1 Zn2 N3 -90.8(3)
O2 Sr1 Zn2 N3 125.6(3)
O10 Sr1 Zn2 N3 -163.4(2)
C13 Sr1 Zn2 N3 -12.2(2)
C14 Sr1 Zn2 N3 -11.0(3)
Zn1 Sr1 Zn2 N3 -18.4(2)
C6 C1 C2 O1 -179.2(7)
C8 C1 C2 O1 -3.6(11)
C6 C1 C2 C3 -0.1(10)
C8 C1 C2 C3 175.4(7)
O1 C2 C3 O2 -0.7(9)
C1 C2 C3 O2 -179.8(6)
O1 C2 C3 C4 179.0(7)
C1 C2 C3 C4 -0.1(11)
O2 C3 C4 C5 179.4(7)
C2 C3 C4 C5 -0.3(11)
C3 C4 C5 C6 0.8(12)
C4 C5 C6 C1 -1.0(11)
C2 C1 C6 C5 0.6(11)
C8 C1 C6 C5 -175.3(7)
C1 C2 O1 Zn1 11.6(10)
C3 C2 O1 Zn1 -167.4(5)
C1 C2 O1 Sr1 167.6(5)
C3 C2 O1 Sr1 -11.4(8)
O12 Zn1 O1 C2 87.3(6)
O5 Zn1 O1 C2 -176.8(6)
N2 Zn1 O1 C2 -103.4(6)
N1 Zn1 O1 C2 -9.8(6)
Sr1 Zn1 O1 C2 159.9(7)
O12 Zn1 O1 Sr1 -72.6(2)
O5 Zn1 O1 Sr1 23.4(2)
N2 Zn1 O1 Sr1 96.7(3)
N1 Zn1 O1 Sr1 -169.7(2)
O5 Sr1 O1 C2 177.6(5)
O9 Sr1 O1 C2 -56.5(13)
O13 Sr1 O1 C2 72.6(5)
O6 Sr1 O1 C2 158.0(5)
O11 Sr1 O1 C2 -103.5(5)
O2 Sr1 O1 C2 12.1(5)
O10 Sr1 O1 C2 -40.5(5)
C13 Sr1 O1 C2 167.2(5)
C14 Sr1 O1 C2 160.1(5)
Zn2 Sr1 O1 C2 134.5(4)
Zn1 Sr1 O1 C2 -161.9(6)
O5 Sr1 O1 Zn1 -20.57(18)
O9 Sr1 O1 Zn1 105.4(11)
O13 Sr1 O1 Zn1 -125.5(2)
O6 Sr1 O1 Zn1 -40.2(3)
O11 Sr1 O1 Zn1 58.3(2)
O2 Sr1 O1 Zn1 174.0(3)
O10 Sr1 O1 Zn1 121.37(19)
C13 Sr1 O1 Zn1 -30.92(19)
C14 Sr1 O1 Zn1 -38.0(2)
Zn2 Sr1 O1 Zn1 -63.6(3)
C4 C3 O2 C7 4.9(10)
C2 C3 O2 C7 -175.4(6)
C4 C3 O2 Sr1 -167.9(6)
C2 C3 O2 Sr1 11.8(8)
O5 Sr1 O2 C3 -27.7(5)
O9 Sr1 O2 C3 160.3(5)
O13 Sr1 O2 C3 -135.0(5)
O6 Sr1 O2 C3 -118.3(5)
O1 Sr1 O2 C3 -12.1(5)
O11 Sr1 O2 C3 51.1(5)
O10 Sr1 O2 C3 118.6(5)
C13 Sr1 O2 C3 -47.7(6)
C14 Sr1 O2 C3 -81.6(6)
Zn2 Sr1 O2 C3 -161.4(4)
Zn1 Sr1 O2 C3 -8.7(5)
O5 Sr1 O2 C7 159.7(5)
O9 Sr1 O2 C7 -12.4(6)
O13 Sr1 O2 C7 52.4(5)
O6 Sr1 O2 C7 69.1(7)
O1 Sr1 O2 C7 175.3(6)
O11 Sr1 O2 C7 -121.6(5)
O10 Sr1 O2 C7 -54.0(5)
C13 Sr1 O2 C7 139.7(5)
C14 Sr1 O2 C7 105.8(6)
Zn2 Sr1 O2 C7 26.0(6)
Zn1 Sr1 O2 C7 178.7(5)
C2 C1 C8 N1 -3.1(12)
C6 C1 C8 N1 172.6(7)
C1 C8 N1 O3 -176.2(6)
C1 C8 N1 Zn1 1.9(11)
O1 Zn1 N1 C8 3.0(6)
O12 Zn1 N1 C8 -103.3(6)
O5 Zn1 N1 C8 59.3(11)
N2 Zn1 N1 C8 143.0(6)
Sr1 Zn1 N1 C8 -6.7(7)
O1 Zn1 N1 O3 -179.2(5)
O12 Zn1 N1 O3 74.5(5)
O5 Zn1 N1 O3 -122.9(7)
N2 Zn1 N1 O3 -39.2(5)
Sr1 Zn1 N1 O3 171.1(4)
C8 N1 O3 C9 164.1(6)
Zn1 N1 O3 C9 -14.0(7)
N1 O3 C9 C10 97.3(7)
O3 C9 C10 O4 -53.7(9)
C9 C10 O4 N2 -59.8(8)
C10 O4 N2 C11 -121.3(6)
C10 O4 N2 Zn1 74.3(6)
O1 Zn1 N2 C11 -70.8(7)
O12 Zn1 N2 C11 98.0(6)
O5 Zn1 N2 C11 2.7(6)
N1 Zn1 N2 C11 -161.6(6)
Sr1 Zn1 N2 C11 -9.9(7)
O1 Zn1 N2 O4 90.0(5)
O12 Zn1 N2 O4 -101.1(4)
O5 Zn1 N2 O4 163.6(5)
N1 Zn1 N2 O4 -0.8(5)
Sr1 Zn1 N2 O4 151.0(3)
O4 N2 C11 C12 -168.9(6)
Zn1 N2 C11 C12 -6.3(11)
N2 C11 C12 C13 6.8(11)
N2 C11 C12 C17 -177.5(7)
C17 C12 C13 O5 -179.7(6)
C11 C12 C13 O5 -3.9(11)
C17 C12 C13 C14 -2.1(10)
C11 C12 C13 C14 173.6(6)
C17 C12 C13 Sr1 -151.5(10)
C11 C12 C13 Sr1 24.2(17)
O9 Sr1 C13 O5 -145.4(5)
O13 Sr1 C13 O5 138.7(5)
O6 Sr1 C13 O5 -162.0(6)
O1 Sr1 C13 O5 29.3(5)
O11 Sr1 C13 O5 -45.3(5)
O2 Sr1 C13 O5 60.3(6)
O10 Sr1 C13 O5 -92.9(6)
C14 Sr1 C13 O5 -167.7(7)
Zn2 Sr1 C13 O5 -165.5(5)
Zn1 Sr1 C13 O5 8.5(4)
O5 Sr1 C13 C12 -38.9(12)
O9 Sr1 C13 C12 175.6(13)
O13 Sr1 C13 C12 99.8(13)
O6 Sr1 C13 C12 159.1(14)
O1 Sr1 C13 C12 -9.6(13)
O11 Sr1 C13 C12 -84.2(13)
O2 Sr1 C13 C12 21.3(14)
O10 Sr1 C13 C12 -131.8(12)
C14 Sr1 C13 C12 153.4(15)
Zn2 Sr1 C13 C12 155.6(13)
Zn1 Sr1 C13 C12 -30.5(12)
O5 Sr1 C13 C14 167.7(7)
O9 Sr1 C13 C14 22.2(4)
O13 Sr1 C13 C14 -53.6(4)
O6 Sr1 C13 C14 5.7(4)
O1 Sr1 C13 C14 -163.0(4)
O11 Sr1 C13 C14 122.3(4)
O2 Sr1 C13 C14 -132.1(4)
O10 Sr1 C13 C14 74.8(5)
Zn2 Sr1 C13 C14 2.2(4)
Zn1 Sr1 C13 C14 176.1(4)
O5 C13 C14 O6 0.3(9)
C12 C13 C14 O6 -177.3(6)
Sr1 C13 C14 O6 -8.4(5)
O5 C13 C14 C15 -179.7(6)
C12 C13 C14 C15 2.6(10)
Sr1 C13 C14 C15 171.6(6)
O5 C13 C14 Sr1 8.7(5)
C12 C13 C14 Sr1 -168.9(6)
O5 Sr1 C14 O6 162.2(6)
O9 Sr1 C14 O6 9.9(5)
O13 Sr1 C14 O6 -65.4(5)
O1 Sr1 C14 O6 -174.6(5)
O11 Sr1 C14 O6 109.3(5)
O2 Sr1 C14 O6 -117.3(5)
O10 Sr1 C14 O6 33.7(6)
C13 Sr1 C14 O6 168.1(7)
Zn2 Sr1 C14 O6 -9.2(4)
Zn1 Sr1 C14 O6 165.0(5)
O5 Sr1 C14 C15 -162.5(17)
O9 Sr1 C14 C15 45.1(16)
O13 Sr1 C14 C15 -30.1(16)
O6 Sr1 C14 C15 35.3(14)
O1 Sr1 C14 C15 -139.3(16)
O11 Sr1 C14 C15 144.6(16)
O2 Sr1 C14 C15 -82.0(16)
O10 Sr1 C14 C15 69.0(16)
C13 Sr1 C14 C15 -156.6(18)
Zn2 Sr1 C14 C15 26.1(15)
Zn1 Sr1 C14 C15 -159.7(16)
O5 Sr1 C14 C13 -5.9(4)
O9 Sr1 C14 C13 -158.3(4)
O13 Sr1 C14 C13 126.4(4)
O6 Sr1 C14 C13 -168.1(7)
O1 Sr1 C14 C13 17.3(4)
O11 Sr1 C14 C13 -58.9(4)
O2 Sr1 C14 C13 74.5(5)
O10 Sr1 C14 C13 -134.5(4)
Zn2 Sr1 C14 C13 -177.3(4)
Zn1 Sr1 C14 C13 -3.2(4)
O6 C14 C15 C16 178.8(6)
C13 C14 C15 C16 -1.2(10)
Sr1 C14 C15 C16 152.3(13)
O6 C14 C15 C18 4.3(11)
C13 C14 C15 C18 -175.7(6)
Sr1 C14 C15 C18 -22(2)
C14 C15 C16 C17 -0.6(11)
C18 C15 C16 C17 174.0(7)
C15 C16 C17 C12 1.1(11)
C13 C12 C17 C16 0.3(11)
C11 C12 C17 C16 -175.6(7)
C12 C13 O5 Zn1 1.0(10)
C14 C13 O5 Zn1 -176.6(5)
Sr1 C13 O5 Zn1 -163.0(8)
C12 C13 O5 Sr1 164.0(5)
C14 C13 O5 Sr1 -13.6(8)
O1 Zn1 O5 C13 141.5(6)
O12 Zn1 O5 C13 -112.5(6)
N2 Zn1 O5 C13 -0.2(6)
N1 Zn1 O5 C13 84.9(10)
Sr1 Zn1 O5 C13 165.2(7)
O1 Zn1 O5 Sr1 -23.7(2)
O12 Zn1 O5 Sr1 82.3(2)
N2 Zn1 O5 Sr1 -165.4(2)
N1 Zn1 O5 Sr1 -80.3(8)
O9 Sr1 O5 C13 39.4(5)
O13 Sr1 O5 C13 -44.7(5)
O6 Sr1 O5 C13 13.9(5)
O1 Sr1 O5 C13 -147.5(5)
O11 Sr1 O5 C13 132.2(5)
O2 Sr1 O5 C13 -132.4(5)
O10 Sr1 O5 C13 117.5(5)
C14 Sr1 O5 C13 7.4(4)
Zn2 Sr1 O5 C13 14.1(5)
Zn1 Sr1 O5 C13 -167.9(6)
O9 Sr1 O5 Zn1 -152.78(18)
O13 Sr1 O5 Zn1 123.1(2)
O6 Sr1 O5 Zn1 -178.2(3)
O1 Sr1 O5 Zn1 20.32(17)
O11 Sr1 O5 Zn1 -59.9(2)
O2 Sr1 O5 Zn1 35.4(3)
O10 Sr1 O5 Zn1 -74.6(3)
C13 Sr1 O5 Zn1 167.9(6)
C14 Sr1 O5 Zn1 175.2(3)
Zn2 Sr1 O5 Zn1 -177.99(16)
C15 C14 O6 Zn2 -5.7(11)
C13 C14 O6 Zn2 174.3(5)
Sr1 C14 O6 Zn2 161.4(9)
C15 C14 O6 Sr1 -167.1(5)
C13 C14 O6 Sr1 12.9(8)
O14 Zn2 O6 C14 -94.7(7)
O9 Zn2 O6 C14 169.0(7)
N4 Zn2 O6 C14 92.9(7)
N3 Zn2 O6 C14 3.2(6)
Sr1 Zn2 O6 C14 -163.8(8)
O14 Zn2 O6 Sr1 69.1(3)
O9 Zn2 O6 Sr1 -27.2(2)
N4 Zn2 O6 Sr1 -103.3(3)
N3 Zn2 O6 Sr1 167.0(2)
O5 Sr1 O6 C14 -13.7(5)
O9 Sr1 O6 C14 -169.0(5)
O13 Sr1 O6 C14 111.1(5)
O1 Sr1 O6 C14 6.3(6)
O11 Sr1 O6 C14 -74.9(5)
O2 Sr1 O6 C14 94.4(6)
O10 Sr1 O6 C14 -154.1(5)
C13 Sr1 O6 C14 -7.1(4)
Zn2 Sr1 O6 C14 166.7(6)
Zn1 Sr1 O6 C14 -14.7(5)
O5 Sr1 O6 Zn2 179.6(3)
O9 Sr1 O6 Zn2 24.27(18)
O13 Sr1 O6 Zn2 -55.6(2)
O1 Sr1 O6 Zn2 -160.41(17)
O11 Sr1 O6 Zn2 118.4(2)
O2 Sr1 O6 Zn2 -72.3(4)
O10 Sr1 O6 Zn2 39.2(3)
C13 Sr1 O6 Zn2 -173.8(3)
C14 Sr1 O6 Zn2 -166.7(6)
Zn1 Sr1 O6 Zn2 178.57(17)
C14 C15 C18 N3 -1.6(12)
C16 C15 C18 N3 -176.1(7)
C15 C18 N3 O7 178.7(7)
C15 C18 N3 Zn2 -0.1(11)
O6 Zn2 N3 C18 -0.3(6)
O14 Zn2 N3 C18 108.7(6)
O9 Zn2 N3 C18 -49.3(11)
N4 Zn2 N3 C18 -139.0(7)
Sr1 Zn2 N3 C18 11.3(7)
O6 Zn2 N3 O7 -178.9(5)
O14 Zn2 N3 O7 -69.9(5)
O9 Zn2 N3 O7 132.1(6)
N4 Zn2 N3 O7 42.4(5)
Sr1 Zn2 N3 O7 -167.3(4)
C18 N3 O7 C19 -164.1(6)
Zn2 N3 O7 C19 14.7(8)
N3 O7 C19 C20 -95.8(7)
O7 C19 C20 O8 48.9(9)
C19 C20 O8 N4 63.0(8)
C20 O8 N4 C21 122.0(6)
C20 O8 N4 Zn2 -71.5(6)
O6 Zn2 N4 C21 73.6(7)
O14 Zn2 N4 C21 -98.7(6)
O9 Zn2 N4 C21 -1.3(6)
N3 Zn2 N4 C21 159.8(6)
Sr1 Zn2 N4 C21 10.2(7)
O6 Zn2 N4 O8 -89.9(5)
O14 Zn2 N4 O8 97.8(5)
O9 Zn2 N4 O8 -164.8(5)
N3 Zn2 N4 O8 -3.7(5)
Sr1 Zn2 N4 O8 -153.4(4)
O8 N4 C21 C22 175.3(6)
Zn2 N4 C21 C22 10.1(10)
N4 C21 C22 C23 -11.2(11)
N4 C21 C22 C27 172.2(6)
C27 C22 C23 O9 177.6(6)
C21 C22 C23 O9 1.1(10)
C27 C22 C23 C24 0.5(9)
C21 C22 C23 C24 -175.9(6)
O9 C23 C24 O10 0.8(9)
C22 C23 C24 O10 178.0(6)
O9 C23 C24 C25 179.8(6)
C22 C23 C24 C25 -3.0(10)
O10 C24 C25 C26 -178.2(6)
C23 C24 C25 C26 2.9(11)
C24 C25 C26 C27 -0.3(11)
C25 C26 C27 C22 -2.1(11)
C23 C22 C27 C26 2.0(10)
C21 C22 C27 C26 178.7(7)
C24 C23 O9 Zn2 -173.4(4)
C22 C23 O9 Zn2 9.5(10)
C24 C23 O9 Sr1 11.6(9)
C22 C23 O9 Sr1 -165.5(5)
O6 Zn2 O9 C23 -148.7(6)
O14 Zn2 O9 C23 102.4(6)
N4 Zn2 O9 C23 -8.5(6)
N3 Zn2 O9 C23 -99.4(8)
Sr1 Zn2 O9 C23 -176.0(7)
O6 Zn2 O9 Sr1 27.3(2)
O14 Zn2 O9 Sr1 -81.6(2)
N4 Zn2 O9 Sr1 167.5(2)
N3 Zn2 O9 Sr1 76.5(7)
O5 Sr1 O9 C23 127.8(5)
O13 Sr1 O9 C23 -125.8(5)
O6 Sr1 O9 C23 153.0(6)
O1 Sr1 O9 C23 5.1(15)
O11 Sr1 O9 C23 50.9(5)
O2 Sr1 O9 C23 -59.9(6)
O10 Sr1 O9 C23 -12.0(5)
C13 Sr1 O9 C23 140.3(5)
C14 Sr1 O9 C23 149.4(5)
Zn2 Sr1 O9 C23 176.2(6)
Zn1 Sr1 O9 C23 99.2(5)
O5 Sr1 O9 Zn2 -48.4(3)
O13 Sr1 O9 Zn2 58.0(2)
O6 Sr1 O9 Zn2 -23.20(17)
O1 Sr1 O9 Zn2 -171.1(10)
O11 Sr1 O9 Zn2 -125.32(19)
O2 Sr1 O9 Zn2 123.91(19)
O10 Sr1 O9 Zn2 171.8(3)
C13 Sr1 O9 Zn2 -35.9(2)
C14 Sr1 O9 Zn2 -26.83(19)
Zn1 Sr1 O9 Zn2 -77.0(3)
C25 C24 O10 C28 12.8(10)
C23 C24 O10 C28 -168.2(6)
C25 C24 O10 Sr1 170.3(5)
C23 C24 O10 Sr1 -10.7(7)
O5 Sr1 O10 C24 -88.0(5)
O9 Sr1 O10 C24 11.2(4)
O13 Sr1 O10 C24 75.2(5)
O6 Sr1 O10 C24 -4.4(5)
O1 Sr1 O10 C24 -166.5(4)
O11 Sr1 O10 C24 -102.7(5)
O2 Sr1 O10 C24 147.3(5)
C13 Sr1 O10 C24 -52.3(6)
C14 Sr1 O10 C24 -16.6(5)
Zn2 Sr1 O10 C24 15.8(4)
Zn1 Sr1 O10 C24 -130.3(4)
O5 Sr1 O10 C28 69.0(6)
O9 Sr1 O10 C28 168.1(6)
O13 Sr1 O10 C28 -127.8(5)
O6 Sr1 O10 C28 152.6(5)
O1 Sr1 O10 C28 -9.5(5)
O11 Sr1 O10 C28 54.3(5)
O2 Sr1 O10 C28 -55.7(5)
C13 Sr1 O10 C28 104.7(6)
C14 Sr1 O10 C28 140.4(5)
Zn2 Sr1 O10 C28 172.8(5)
Zn1 Sr1 O10 C28 26.7(5)
O5 Sr1 O11 C29 26.7(8)
O9 Sr1 O11 C29 145.1(8)
O13 Sr1 O11 C29 178.0(15)
O6 Sr1 O11 C29 80.4(8)
O1 Sr1 O11 C29 -40.4(8)
O2 Sr1 O11 C29 -94.2(8)
O10 Sr1 O11 C29 -161.9(8)
C13 Sr1 O11 C29 40.9(8)
C14 Sr1 O11 C29 61.6(8)
Zn2 Sr1 O11 C29 113.3(8)
Zn1 Sr1 O11 C29 -7.4(7)
O1 Zn1 O12 C29 34.0(6)
O5 Zn1 O12 C29 -52.2(5)
N2 Zn1 O12 C29 -138.5(5)
N1 Zn1 O12 C29 123.1(5)
Sr1 Zn1 O12 C29 -8.4(5)
Sr1 O11 C29 O12 3.9(13)
Sr1 O11 C29 C30 -174.0(6)
Zn1 O12 C29 O11 6.6(10)
Zn1 O12 C29 C30 -175.4(5)
O5 Sr1 O13 C31 92.9(10)
O9 Sr1 O13 C31 -23.7(9)
O6 Sr1 O13 C31 41.7(10)
O1 Sr1 O13 C31 162.2(9)
O11 Sr1 O13 C31 -57(2)
O2 Sr1 O13 C31 -146.6(10)
O10 Sr1 O13 C31 -77.0(10)
C13 Sr1 O13 C31 79.3(10)
C14 Sr1 O13 C31 59.8(10)
Zn2 Sr1 O13 C31 10.3(9)
Zn1 Sr1 O13 C31 128.3(9)
O6 Zn2 O14 C31 -32.7(7)
O9 Zn2 O14 C31 52.7(7)
N4 Zn2 O14 C31 141.9(7)
N3 Zn2 O14 C31 -120.2(7)
Sr1 Zn2 O14 C31 8.6(7)
Sr1 O13 C31 O14 -7.9(17)
Sr1 O13 C31 C32 175.1(8)
Zn2 O14 C31 O13 -5.1(13)
Zn2 O14 C31 C32 172.0(8)
